data_4073886
loop_
_publ_author_name
'Berthon-Gelloz, Guillaume'
'Schumers, Jean-Marc'
'Lucaccioni, Fabio'
'Tinant, Bernard'
'Wouters, Johan'
'Mark\'o, Istv\'an E.'

_publ_section_title
;
 Expedient, Direct Synthesis of (L)Pt(0)(1,6-diene) Complexes from H2PtCl6
;
_journal_issue 23
_journal_name_full Organometallics
_journal_page_first 5731
_journal_paper_doi 10.1021/om7007088
_journal_volume 26
_journal_year 2007
_chemical_formula_moiety 'C40 H56 N2 O4 Pt'
_chemical_formula_sum 'C40 H56 N2 O4 Pt'
_chemical_formula_weight 823.96
_chemical_name_systematic
; 
 ? 
;
_space_group_IT_number 19
_symmetry_cell_setting orthorhombic
_symmetry_space_group_name_Hall 'P 2ac 2ab'
_symmetry_space_group_name_H-M 'P 21 21 21'
_atom_sites_solution_hydrogens geom
_atom_sites_solution_primary direct
_atom_sites_solution_secondary difmap
_audit_creation_method SHELXL-97
_cell_angle_alpha 90.00
_cell_angle_beta 90.00
_cell_angle_gamma 90.00
_cell_formula_units_Z 4
_cell_length_a 11.4900(10)
_cell_length_b 17.5660(10)
_cell_length_c 19.3040(10)
_cell_measurement_temperature 193(2)
_cell_volume 3896.2(5)
_computing_structure_refinement 'SHELXL-97 (Sheldrick, 1997)'
_computing_structure_solution 'SHELXS-97 (Sheldrick, 1990)'
_diffrn_ambient_temperature 193(2)
_diffrn_measured_fraction_theta_full 0.950
_diffrn_measured_fraction_theta_max 0.950
_diffrn_radiation_monochromator graphite
_diffrn_radiation_source 'fine-focus sealed tube'
_diffrn_radiation_type MoK\a
_diffrn_radiation_wavelength 0.71069
_diffrn_reflns_av_R_equivalents 0.0000
_diffrn_reflns_av_sigmaI/netI 0.0321
_diffrn_reflns_limit_h_max 13
_diffrn_reflns_limit_h_min -13
_diffrn_reflns_limit_k_max 21
_diffrn_reflns_limit_k_min -21
_diffrn_reflns_limit_l_max 21
_diffrn_reflns_limit_l_min -21
_diffrn_reflns_number 6816
_diffrn_reflns_theta_full 25.34
_diffrn_reflns_theta_max 25.34
_diffrn_reflns_theta_min 2.55
_exptl_absorpt_coefficient_mu 3.641
_exptl_absorpt_correction_T_max 0.3237
_exptl_absorpt_correction_T_min 0.3237
_exptl_crystal_density_diffrn 1.405
_exptl_crystal_density_method 'not measured'
_exptl_crystal_F_000 1680
_exptl_crystal_size_max 0.40
_exptl_crystal_size_mid 0.40
_exptl_crystal_size_min 0.40
_refine_diff_density_max 0.753
_refine_diff_density_min -1.511
_refine_diff_density_rms 0.138
_refine_ls_abs_structure_details 'Flack H D (1983), Acta Cryst. A39, 876-881'
_refine_ls_abs_structure_Flack -0.010(8)
_refine_ls_extinction_coef 0.0083(3)
_refine_ls_extinction_expression Fc^*^=kFc[1+0.001xFc^2^\l^3^/sin(2\q)]^-1/4^
_refine_ls_extinction_method SHELXL
_refine_ls_goodness_of_fit_ref 1.217
_refine_ls_hydrogen_treatment constr
_refine_ls_matrix_type full
_refine_ls_number_parameters 435
_refine_ls_number_reflns 6816
_refine_ls_number_restraints 1
_refine_ls_restrained_S_all 1.217
_refine_ls_R_factor_all 0.0278
_refine_ls_R_factor_gt 0.0273
_refine_ls_shift/su_max 0.001
_refine_ls_shift/su_mean 0.000
_refine_ls_structure_factor_coef Fsqd
_refine_ls_weighting_details 'calc w=1/[\s^2^(Fo^2^)+(0.0325P)^2^+3.5176P] where P=(Fo^2^+2Fc^2^)/3'
_refine_ls_weighting_scheme calc
_refine_ls_wR_factor_gt 0.0789
_refine_ls_wR_factor_ref 0.0793
_reflns_number_gt 6688
_reflns_number_total 6816
_reflns_threshold_expression >2sigma(I)
_cod_data_source_file om7007088-file002.cif
_cod_data_source_block gbg1026
_cod_database_code 4073886

loop_
_symmetry_equiv_pos_as_xyz
'x, y, z'
'-x+1/2, -y, z+1/2'
'x+1/2, -y+1/2, -z'
'-x, y+1/2, -z+1/2'

loop_
_atom_site_label
_atom_site_type_symbol
_atom_site_fract_x
_atom_site_fract_y
_atom_site_fract_z
_atom_site_U_iso_or_equiv
_atom_site_adp_type
_atom_site_occupancy
_atom_site_symmetry_multiplicity
_atom_site_calc_flag
_atom_site_refinement_flags
Pt51 Pt 0.192132(13) 0.002817(9) 0.366105(8) 0.03856(9) Uani 1 1 d .
O2 O 0.3879(5) 0.2220(3) 0.4462(3) 0.0753(13) Uani 1 1 d .
O4 O 0.3831(4) 0.3003(2) 0.3028(2) 0.0674(11) Uani 1 1 d .
O1 O 0.5415(4) 0.1817(3) 0.3849(3) 0.0845(15) Uani 1 1 d .
O3 O 0.3413(6) 0.2221(3) 0.2168(3) 0.0914(17) Uani 1 1 d .
C4 C 0.0716(4) -0.0791(2) 0.3384(2) 0.0346(9) Uani 1 1 d .
C35 C 0.3488(5) -0.0476(3) 0.3268(4) 0.0588(15) Uani 1 1 d .
H35A H 0.3822 -0.0900 0.3542 0.071 Uiso 1 1 calc R
H35B H 0.3527 -0.0558 0.2762 0.071 Uiso 1 1 calc R
C28 C 0.1117(10) -0.2743(5) 0.4641(8) 0.132(4) Uani 1 1 d .
H28A H 0.0454 -0.2801 0.4326 0.198 Uiso 1 1 calc R
H28B H 0.0881 -0.2888 0.5111 0.198 Uiso 1 1 calc R
H28C H 0.1756 -0.3071 0.4488 0.198 Uiso 1 1 calc R
C21 C -0.0678(7) 0.0093(5) 0.1534(6) 0.115(3) Uani 1 1 d .
H21A H -0.0541 0.0089 0.1033 0.173 Uiso 1 1 calc R
H21B H -0.1271 0.0475 0.1646 0.173 Uiso 1 1 calc R
H21C H -0.0948 -0.0410 0.1683 0.173 Uiso 1 1 calc R
C15 C 0.0422(7) -0.1360(4) 0.5646(3) 0.0713(18) Uani 1 1 d .
H15 H 0.0956 -0.1612 0.5943 0.086 Uiso 1 1 calc R
C23 C 0.3264(8) -0.2529(4) 0.2787(5) 0.087(2) Uani 1 1 d .
H23A H 0.3858 -0.2554 0.2424 0.131 Uiso 1 1 calc R
H23B H 0.3219 -0.3022 0.3025 0.131 Uiso 1 1 calc R
H23C H 0.3472 -0.2132 0.3122 0.131 Uiso 1 1 calc R
N2 N 0.0542(3) -0.1080(2) 0.2744(2) 0.0384(8) Uani 1 1 d .
C38 C 0.5003(8) 0.1780(6) 0.5444(4) 0.098(3) Uani 1 1 d .
H38A H 0.4294 0.1526 0.5606 0.147 Uiso 1 1 calc R
H38B H 0.5457 0.1953 0.5843 0.147 Uiso 1 1 calc R
H38C H 0.5468 0.1422 0.5170 0.147 Uiso 1 1 calc R
C37 C 0.4693(10) 0.2425(5) 0.5020(5) 0.097(3) Uani 1 1 d .
H37A H 0.5408 0.2643 0.4814 0.116 Uiso 1 1 calc R
H37B H 0.4333 0.2821 0.5316 0.116 Uiso 1 1 calc R
C11 C -0.0242(5) -0.1032(3) 0.4522(3) 0.0435(11) Uani 1 1 d .
C34 C 0.3729(4) 0.0280(3) 0.3511(4) 0.0526(14) Uani 1 1 d .
H34 H 0.3811 0.0365 0.3994 0.063 Uiso 1 1 calc R
C31 C 0.1858(5) 0.1140(3) 0.4089(3) 0.0471(11) Uani 1 1 d .
H31 H 0.2410 0.0973 0.4423 0.057 Uiso 1 1 calc R
C32 C 0.0720(5) 0.0817(3) 0.4090(3) 0.0533(13) Uani 1 1 d .
H32A H 0.0148 0.1043 0.3766 0.064 Uiso 1 1 calc R
H32B H 0.0387 0.0686 0.4548 0.064 Uiso 1 1 calc R
N1 N -0.0132(3) -0.1114(2) 0.3781(2) 0.0372(8) Uani 1 1 d .
C30 C 0.2210(5) 0.1741(3) 0.3571(3) 0.0490(12) Uani 1 1 d .
H30A H 0.2051 0.2247 0.3776 0.059 Uiso 1 1 calc R
H30B H 0.1709 0.1688 0.3156 0.059 Uiso 1 1 calc R
C6 C 0.1330(4) -0.0335(3) 0.1782(3) 0.0494(12) Uani 1 1 d .
C2 C -0.0808(4) -0.1600(3) 0.3390(3) 0.0458(11) Uani 1 1 d .
H2 H -0.1442 -0.1897 0.3553 0.055 Uiso 1 1 calc R
C16 C 0.0557(5) -0.1416(3) 0.4939(3) 0.0492(12) Uani 1 1 d .
C5 C 0.1340(4) -0.1007(3) 0.2176(3) 0.0412(10) Uani 1 1 d .
C39 C 0.3588(5) 0.2333(3) 0.2772(3) 0.0531(14) Uani 1 1 d .
C12 C -0.1159(5) -0.0600(3) 0.4788(3) 0.0545(13) Uani 1 1 d .
C29 C 0.3493(5) 0.1721(3) 0.3334(3) 0.0500(12) Uani 1 1 d .
C10 C 0.2090(5) -0.1614(3) 0.2048(3) 0.0498(12) Uani 1 1 d .
C19 C -0.2018(5) -0.0171(4) 0.4337(4) 0.0717(18) Uani 1 1 d .
H19 H -0.1666 -0.0116 0.3866 0.086 Uiso 1 1 calc R
C9 C 0.2902(5) -0.1520(4) 0.1505(3) 0.0590(14) Uani 1 1 d .
H9 H 0.3429 -0.1920 0.1400 0.071 Uiso 1 1 calc R
C20 C 0.1519(5) -0.1914(3) 0.4639(4) 0.0610(15) Uani 1 1 d .
H20 H 0.1634 -0.1759 0.4146 0.073 Uiso 1 1 calc R
C36 C 0.4392(6) 0.1920(3) 0.3910(3) 0.0619(15) Uani 1 1 d .
C7 C 0.2171(5) -0.0275(4) 0.1254(3) 0.0617(14) Uani 1 1 d .
H7 H 0.2211 0.0175 0.0982 0.074 Uiso 1 1 calc R
C17 C 0.0432(5) 0.0286(3) 0.1903(3) 0.0586(14) Uani 1 1 d .
H17 H 0.0254 0.0287 0.2410 0.070 Uiso 1 1 calc R
C3 C -0.0412(5) -0.1577(3) 0.2746(3) 0.0491(12) Uani 1 1 d .
H3 H -0.0717 -0.1846 0.2359 0.059 Uiso 1 1 calc R
C13 C -0.1264(7) -0.0580(4) 0.5503(4) 0.0704(18) Uani 1 1 d .
H13 H -0.1894 -0.0309 0.5704 0.085 Uiso 1 1 calc R
C24 C 0.1681(8) -0.3012(4) 0.2020(5) 0.092(2) Uani 1 1 d .
H24A H 0.0860 -0.2947 0.1896 0.138 Uiso 1 1 calc R
H24B H 0.1777 -0.3485 0.2283 0.138 Uiso 1 1 calc R
H24C H 0.2153 -0.3036 0.1598 0.138 Uiso 1 1 calc R
C18 C 0.2075(6) -0.2342(3) 0.2461(3) 0.0586(14) Uani 1 1 d .
H18 H 0.1500 -0.2278 0.2845 0.070 Uiso 1 1 calc R
C33 C 0.3854(5) 0.0941(3) 0.3025(3) 0.0568(14) Uani 1 1 d .
H33A H 0.3376 0.0842 0.2609 0.068 Uiso 1 1 calc R
H33B H 0.4677 0.0972 0.2875 0.068 Uiso 1 1 calc R
C14 C -0.0477(7) -0.0944(4) 0.5931(4) 0.0759(19) Uani 1 1 d .
H14 H -0.0555 -0.0907 0.6420 0.091 Uiso 1 1 calc R
C8 C 0.2940(6) -0.0866(4) 0.1129(3) 0.0647(15) Uani 1 1 d .
H8 H 0.3506 -0.0813 0.0773 0.078 Uiso 1 1 calc R
C26 C -0.2282(8) 0.0629(5) 0.4610(6) 0.101(3) Uani 1 1 d .
H26A H -0.2758 0.0591 0.5030 0.152 Uiso 1 1 calc R
H26B H -0.2706 0.0918 0.4257 0.152 Uiso 1 1 calc R
H26C H -0.1551 0.0890 0.4719 0.152 Uiso 1 1 calc R
C41 C 0.3894(10) 0.4337(4) 0.2929(5) 0.105(3) Uani 1 1 d D
H41A H 0.3142 0.4409 0.3160 0.158 Uiso 1 1 calc R
H41B H 0.4041 0.4766 0.2616 0.158 Uiso 1 1 calc R
H41C H 0.4512 0.4311 0.3278 0.158 Uiso 1 1 calc R
C22 C 0.0863(8) 0.1083(4) 0.1720(4) 0.0790(19) Uani 1 1 d .
H22A H 0.0848 0.1149 0.1216 0.118 Uiso 1 1 calc R
H22B H 0.1661 0.1148 0.1889 0.118 Uiso 1 1 calc R
H22C H 0.0357 0.1463 0.1937 0.118 Uiso 1 1 calc R
C25 C -0.3158(7) -0.0619(5) 0.4259(5) 0.090(2) Uani 1 1 d .
H25A H -0.3534 -0.0667 0.4712 0.135 Uiso 1 1 calc R
H25B H -0.2988 -0.1127 0.4075 0.135 Uiso 1 1 calc R
H25C H -0.3677 -0.0349 0.3940 0.135 Uiso 1 1 calc R
C27 C 0.2665(8) -0.1829(8) 0.5001(6) 0.134(5) Uani 1 1 d .
H27A H 0.2916 -0.1296 0.4979 0.201 Uiso 1 1 calc R
H27B H 0.3246 -0.2152 0.4775 0.201 Uiso 1 1 calc R
H27C H 0.2582 -0.1982 0.5487 0.201 Uiso 1 1 calc R
C40 C 0.3873(7) 0.3639(3) 0.2537(3) 0.0733(19) Uani 1 1 d D
H40A H 0.4578 0.3601 0.2245 0.088 Uiso 1 1 calc R
H40B H 0.3181 0.3628 0.2232 0.088 Uiso 1 1 calc R

loop_
_atom_site_aniso_label
_atom_site_aniso_U_11
_atom_site_aniso_U_22
_atom_site_aniso_U_33
_atom_site_aniso_U_23
_atom_site_aniso_U_13
_atom_site_aniso_U_12
Pt51 0.03518(11) 0.03855(11) 0.04194(13) -0.00191(9) 0.00007(6) -0.00173(9)
O2 0.089(3) 0.067(3) 0.070(3) -0.014(2) -0.009(2) -0.012(2)
O4 0.091(3) 0.052(2) 0.059(3) 0.0038(19) 0.004(2) -0.013(2)
O1 0.055(3) 0.103(4) 0.095(4) 0.003(3) -0.008(2) -0.018(3)
O3 0.132(5) 0.085(3) 0.057(3) 0.007(2) 0.000(3) -0.032(3)
C4 0.031(2) 0.033(2) 0.039(2) 0.0019(16) -0.0044(18) 0.0011(17)
C35 0.036(3) 0.057(3) 0.084(4) -0.015(3) 0.005(3) 0.006(2)
C28 0.117(8) 0.062(5) 0.216(14) -0.016(6) 0.023(8) 0.017(5)
C21 0.070(4) 0.086(5) 0.189(9) -0.013(6) -0.053(5) 0.015(4)
C15 0.094(5) 0.072(4) 0.048(4) 0.010(3) -0.004(3) -0.003(4)
C23 0.087(6) 0.068(4) 0.107(7) 0.007(4) -0.013(5) 0.018(4)
N2 0.0325(19) 0.043(2) 0.040(2) -0.0045(16) -0.0020(15) -0.0013(16)
C38 0.089(6) 0.145(8) 0.059(5) 0.000(5) -0.011(4) -0.027(5)
C37 0.135(8) 0.083(5) 0.072(5) -0.019(4) -0.027(5) -0.025(5)
C11 0.050(3) 0.042(3) 0.039(3) 0.0030(19) 0.003(2) -0.005(2)
C34 0.027(2) 0.052(3) 0.078(4) -0.013(3) 0.004(2) -0.011(2)
C31 0.054(3) 0.041(2) 0.046(3) -0.0083(19) 0.007(2) -0.004(2)
C32 0.049(3) 0.045(3) 0.065(4) -0.007(2) 0.024(3) 0.005(2)
N1 0.034(2) 0.0418(19) 0.035(2) 0.0020(15) 0.0033(14) -0.0032(15)
C30 0.049(3) 0.040(2) 0.058(3) -0.004(2) 0.012(2) -0.004(2)
C6 0.039(3) 0.059(3) 0.050(3) 0.002(2) -0.001(2) -0.005(2)
C2 0.035(2) 0.047(3) 0.056(3) 0.000(2) 0.002(2) -0.003(2)
C16 0.064(3) 0.046(3) 0.038(3) 0.004(2) -0.008(2) -0.004(2)
C5 0.040(2) 0.046(2) 0.038(3) -0.006(2) 0.0031(19) -0.004(2)
C39 0.052(3) 0.055(3) 0.052(4) -0.003(3) 0.003(2) -0.015(3)
C12 0.060(3) 0.055(3) 0.049(3) 0.006(2) 0.014(2) 0.001(3)
C29 0.045(3) 0.055(3) 0.050(3) 0.000(2) 0.001(2) -0.008(2)
C10 0.042(3) 0.062(3) 0.045(3) -0.007(2) 0.003(2) 0.003(2)
C19 0.060(3) 0.081(4) 0.074(4) 0.024(3) 0.027(3) 0.022(3)
C9 0.049(3) 0.073(4) 0.055(4) -0.009(3) 0.012(2) 0.002(3)
C20 0.062(4) 0.058(3) 0.063(4) 0.006(3) -0.015(3) 0.010(3)
C36 0.067(4) 0.055(3) 0.064(4) 0.007(3) 0.007(3) -0.014(3)
C7 0.057(3) 0.075(4) 0.053(4) 0.012(3) 0.006(2) -0.010(3)
C17 0.063(3) 0.056(3) 0.057(4) 0.011(2) -0.001(3) 0.006(3)
C3 0.042(3) 0.055(3) 0.050(3) -0.006(2) 0.001(2) -0.008(2)
C13 0.081(4) 0.074(4) 0.057(4) 0.001(3) 0.026(3) -0.001(3)
C24 0.099(6) 0.062(4) 0.116(7) -0.013(4) 0.002(5) -0.014(4)
C18 0.067(4) 0.050(3) 0.059(4) -0.005(2) 0.007(3) 0.009(3)
C33 0.040(3) 0.058(3) 0.072(4) -0.004(3) 0.015(2) -0.007(2)
C14 0.101(5) 0.083(4) 0.043(4) -0.003(3) 0.014(3) -0.012(4)
C8 0.055(3) 0.088(4) 0.052(4) -0.001(3) 0.013(2) -0.003(3)
C26 0.082(5) 0.066(4) 0.156(9) 0.019(5) 0.047(6) 0.021(4)
C41 0.137(9) 0.056(4) 0.122(8) 0.011(4) 0.014(6) 0.003(5)
C22 0.091(5) 0.063(4) 0.083(5) 0.006(3) 0.004(4) 0.006(4)
C25 0.066(4) 0.105(6) 0.098(6) 0.003(4) 0.004(4) 0.014(4)
C27 0.082(6) 0.198(13) 0.123(9) -0.051(8) -0.043(6) 0.042(7)
C40 0.089(5) 0.058(4) 0.072(5) 0.017(3) 0.005(3) -0.005(3)

loop_
_atom_type_symbol
_atom_type_description
_atom_type_scat_dispersion_real
_atom_type_scat_dispersion_imag
_atom_type_scat_source
C C 0.0033 0.0016 'International Tables Vol C Tables 4.2.6.8 and 6.1.1.4'
H H 0.0000 0.0000 'International Tables Vol C Tables 4.2.6.8 and 6.1.1.4'
N N 0.0061 0.0033 'International Tables Vol C Tables 4.2.6.8 and 6.1.1.4'
O O 0.0106 0.0060 'International Tables Vol C Tables 4.2.6.8 and 6.1.1.4'
Pt Pt -1.7033 8.3905 'International Tables Vol C Tables 4.2.6.8 and 6.1.1.4'

loop_
_geom_angle_atom_site_label_1
_geom_angle_atom_site_label_2
_geom_angle_atom_site_label_3
_geom_angle
C4 Pt51 C31 135.92(19)
C4 Pt51 C32 96.8(2)
C31 Pt51 C32 39.3(2)
C4 Pt51 C34 139.31(19)
C31 Pt51 C34 84.0(2)
C32 Pt51 C34 123.2(2)
C4 Pt51 C35 100.6(2)
C31 Pt51 C35 123.1(2)
C32 Pt51 C35 162.3(2)
C34 Pt51 C35 39.1(2)
C36 O2 C37 113.7(6)
C39 O4 C40 116.6(5)
N2 C4 N1 104.5(4)
N2 C4 Pt51 126.7(3)
N1 C4 Pt51 128.6(3)
C34 C35 Pt51 70.4(3)
C34 C35 H35A 116.6
Pt51 C35 H35A 116.6
C34 C35 H35B 116.6
Pt51 C35 H35B 116.6
H35A C35 H35B 113.6
C20 C28 H28A 109.5
C20 C28 H28B 109.5
H28A C28 H28B 109.5
C20 C28 H28C 109.5
H28A C28 H28C 109.5
H28B C28 H28C 109.5
C17 C21 H21A 109.5
C17 C21 H21B 109.5
H21A C21 H21B 109.5
C17 C21 H21C 109.5
H21A C21 H21C 109.5
H21B C21 H21C 109.5
C16 C15 C14 121.2(7)
C16 C15 H15 119.4
C14 C15 H15 119.4
C18 C23 H23A 109.5
C18 C23 H23B 109.5
H23A C23 H23B 109.5
C18 C23 H23C 109.5
H23A C23 H23C 109.5
H23B C23 H23C 109.5
C4 N2 C3 110.4(4)
C4 N2 C5 124.8(4)
C3 N2 C5 123.9(4)
C37 C38 H38A 109.5
C37 C38 H38B 109.5
H38A C38 H38B 109.5
C37 C38 H38C 109.5
H38A C38 H38C 109.5
H38B C38 H38C 109.5
C38 C37 O2 112.3(7)
C38 C37 H37A 109.1
O2 C37 H37A 109.1
C38 C37 H37B 109.1
O2 C37 H37B 109.1
H37A C37 H37B 107.9
C16 C11 C12 123.1(5)
C16 C11 N1 117.8(5)
C12 C11 N1 119.0(5)
C35 C34 C33 122.1(6)
C35 C34 Pt51 70.5(3)
C33 C34 Pt51 109.8(4)
C35 C34 H34 118.9
C33 C34 H34 118.9
Pt51 C34 H34 89.8
C32 C31 C30 121.7(5)
C32 C31 Pt51 70.4(3)
C30 C31 Pt51 112.1(3)
C32 C31 H31 119.2
C30 C31 H31 119.2
Pt51 C31 H31 87.5
C31 C32 Pt51 70.3(3)
C31 C32 H32A 116.6
Pt51 C32 H32A 116.6
C31 C32 H32B 116.6
Pt51 C32 H32B 116.6
H32A C32 H32B 113.6
C4 N1 C2 110.7(4)
C4 N1 C11 125.3(4)
C2 N1 C11 123.7(4)
C31 C30 C29 115.8(5)
C31 C30 H30A 108.3
C29 C30 H30A 108.3
C31 C30 H30B 108.3
C29 C30 H30B 108.3
H30A C30 H30B 107.4
C5 C6 C7 116.7(5)
C5 C6 C17 121.7(5)
C7 C6 C17 121.5(5)
C3 C2 N1 107.6(4)
C3 C2 H2 126.2
N1 C2 H2 126.2
C15 C16 C11 117.6(6)
C15 C16 C20 120.0(6)
C11 C16 C20 122.3(5)
C10 C5 C6 123.5(5)
C10 C5 N2 117.5(4)
C6 C5 N2 119.0(4)
O3 C39 O4 123.5(6)
O3 C39 C29 124.1(5)
O4 C39 C29 112.3(5)
C13 C12 C11 116.4(6)
C13 C12 C19 120.1(6)
C11 C12 C19 123.4(5)
C39 C29 C30 105.2(5)
C39 C29 C33 109.2(5)
C30 C29 C33 112.9(4)
C39 C29 C36 107.5(4)
C30 C29 C36 114.7(5)
C33 C29 C36 107.2(5)
C5 C10 C9 116.8(5)
C5 C10 C18 123.3(5)
C9 C10 C18 119.9(5)
C12 C19 C26 112.8(7)
C12 C19 C25 110.9(5)
C26 C19 C25 109.6(6)
C12 C19 H19 107.8
C26 C19 H19 107.8
C25 C19 H19 107.8
C8 C9 C10 121.1(6)
C8 C9 H9 119.5
C10 C9 H9 119.5
C27 C20 C16 113.8(6)
C27 C20 C28 111.1(8)
C16 C20 C28 109.0(6)
C27 C20 H20 107.5
C16 C20 H20 107.5
C28 C20 H20 107.5
O1 C36 O2 125.2(7)
O1 C36 C29 123.2(6)
O2 C36 C29 111.6(5)
C8 C7 C6 120.5(6)
C8 C7 H7 119.7
C6 C7 H7 119.7
C21 C17 C6 110.0(6)
C21 C17 C22 111.9(6)
C6 C17 C22 113.7(5)
C21 C17 H17 106.9
C6 C17 H17 106.9
C22 C17 H17 106.9
C2 C3 N2 106.8(4)
C2 C3 H3 126.6
N2 C3 H3 126.6
C14 C13 C12 121.8(6)
C14 C13 H13 119.1
C12 C13 H13 119.1
C18 C24 H24A 109.5
C18 C24 H24B 109.5
H24A C24 H24B 109.5
C18 C24 H24C 109.5
H24A C24 H24C 109.5
H24B C24 H24C 109.5
C10 C18 C24 111.4(6)
C10 C18 C23 112.8(6)
C24 C18 C23 109.1(6)
C10 C18 H18 107.8
C24 C18 H18 107.8
C23 C18 H18 107.8
C34 C33 C29 114.7(5)
C34 C33 H33A 108.6
C29 C33 H33A 108.6
C34 C33 H33B 108.6
C29 C33 H33B 108.6
H33A C33 H33B 107.6
C15 C14 C13 119.7(6)
C15 C14 H14 120.1
C13 C14 H14 120.1
C9 C8 C7 121.3(6)
C9 C8 H8 119.3
C7 C8 H8 119.3
C19 C26 H26A 109.5
C19 C26 H26B 109.5
H26A C26 H26B 109.5
C19 C26 H26C 109.5
H26A C26 H26C 109.5
H26B C26 H26C 109.5
C40 C41 H41A 109.5
C40 C41 H41B 109.5
H41A C41 H41B 109.5
C40 C41 H41C 109.5
H41A C41 H41C 109.5
H41B C41 H41C 109.5
C17 C22 H22A 109.5
C17 C22 H22B 109.5
H22A C22 H22B 109.5
C17 C22 H22C 109.5
H22A C22 H22C 109.5
H22B C22 H22C 109.5
C19 C25 H25A 109.5
C19 C25 H25B 109.5
H25A C25 H25B 109.5
C19 C25 H25C 109.5
H25A C25 H25C 109.5
H25B C25 H25C 109.5
C20 C27 H27A 109.5
C20 C27 H27B 109.5
H27A C27 H27B 109.5
C20 C27 H27C 109.5
H27A C27 H27C 109.5
H27B C27 H27C 109.5
C41 C40 O4 108.0(6)
C41 C40 H40A 110.1
O4 C40 H40A 110.1
C41 C40 H40B 110.1
O4 C40 H40B 110.1
H40A C40 H40B 108.4

loop_
_geom_bond_atom_site_label_1
_geom_bond_atom_site_label_2
_geom_bond_distance
Pt51 C4 2.067(4)
Pt51 C31 2.122(4)
Pt51 C32 2.123(5)
Pt51 C34 2.143(5)
Pt51 C35 2.144(5)
O2 C36 1.327(8)
O2 C37 1.472(9)
O4 C39 1.307(7)
O4 C40 1.466(7)
O1 C36 1.195(8)
O3 C39 1.200(8)
C4 N2 1.351(6)
C4 N1 1.363(6)
C35 C34 1.436(7)
C35 H35A 0.9900
C35 H35B 0.9900
C28 C20 1.528(10)
C28 H28A 0.9800
C28 H28B 0.9800
C28 H28C 0.9800
C21 C17 1.499(9)
C21 H21A 0.9800
C21 H21B 0.9800
C21 H21C 0.9800
C15 C16 1.377(8)
C15 C14 1.380(11)
C15 H15 0.9500
C23 C18 1.541(11)
C23 H23A 0.9800
C23 H23B 0.9800
C23 H23C 0.9800
N2 C3 1.402(6)
N2 C5 1.435(6)
C38 C37 1.442(12)
C38 H38A 0.9800
C38 H38B 0.9800
C38 H38C 0.9800
C37 H37A 0.9900
C37 H37B 0.9900
C11 C16 1.395(7)
C11 C12 1.397(8)
C11 N1 1.443(6)
C34 C33 1.498(9)
C34 H34 0.9500
C31 C32 1.427(8)
C31 C30 1.509(7)
C31 H31 0.9500
C32 H32A 0.9900
C32 H32B 0.9900
N1 C2 1.378(6)
C30 C29 1.544(7)
C30 H30A 0.9900
C30 H30B 0.9900
C6 C5 1.405(7)
C6 C7 1.408(8)
C6 C17 1.520(8)
C2 C3 1.325(8)
C2 H2 0.9500
C16 C20 1.524(8)
C5 C10 1.393(7)
C39 C29 1.532(8)
C12 C13 1.387(9)
C12 C19 1.516(8)
C29 C33 1.551(8)
C29 C36 1.557(9)
C10 C9 1.414(8)
C10 C18 1.506(8)
C19 C26 1.531(10)
C19 C25 1.535(11)
C19 H19 1.0000
C9 C8 1.359(9)
C9 H9 0.9500
C20 C27 1.497(10)
C20 H20 1.0000
C7 C8 1.385(10)
C7 H7 0.9500
C17 C22 1.526(9)
C17 H17 1.0000
C3 H3 0.9500
C13 C14 1.381(11)
C13 H13 0.9500
C24 C18 1.521(9)
C24 H24A 0.9800
C24 H24B 0.9800
C24 H24C 0.9800
C18 H18 1.0000
C33 H33A 0.9900
C33 H33B 0.9900
C14 H14 0.9500
C8 H8 0.9500
C26 H26A 0.9800
C26 H26B 0.9800
C26 H26C 0.9800
C41 C40 1.441(10)
C41 H41A 0.9800
C41 H41B 0.9800
C41 H41C 0.9800
C22 H22A 0.9800
C22 H22B 0.9800
C22 H22C 0.9800
C25 H25A 0.9800
C25 H25B 0.9800
C25 H25C 0.9800
C27 H27A 0.9800
C27 H27B 0.9800
C27 H27C 0.9800
C40 H40A 0.9900
C40 H40B 0.9900

loop_
_geom_torsion_atom_site_label_1
_geom_torsion_atom_site_label_2
_geom_torsion_atom_site_label_3
_geom_torsion_atom_site_label_4
_geom_torsion
C31 Pt51 C4 N2 118.8(4)
C32 Pt51 C4 N2 123.1(4)
C34 Pt51 C4 N2 -47.1(5)
C35 Pt51 C4 N2 -53.9(4)
C31 Pt51 C4 N1 -55.6(5)
C32 Pt51 C4 N1 -51.2(4)
C34 Pt51 C4 N1 138.5(4)
C35 Pt51 C4 N1 131.8(4)
C4 Pt51 C35 C34 173.0(4)
C31 Pt51 C35 C34 -0.9(5)
C32 Pt51 C35 C34 2.9(11)
N1 C4 N2 C3 0.3(5)
Pt51 C4 N2 C3 -175.1(3)
N1 C4 N2 C5 -168.8(4)
Pt51 C4 N2 C5 15.7(6)
C36 O2 C37 C38 -82.0(9)
Pt51 C35 C34 C33 -101.6(5)
C4 Pt51 C34 C35 -10.6(5)
C31 Pt51 C34 C35 179.2(4)
C32 Pt51 C34 C35 -179.0(4)
C4 Pt51 C34 C33 107.6(4)
C31 Pt51 C34 C33 -62.6(4)
C32 Pt51 C34 C33 -60.8(5)
C35 Pt51 C34 C33 118.2(6)
C4 Pt51 C31 C32 6.8(5)
C34 Pt51 C31 C32 177.6(4)
C35 Pt51 C31 C32 178.2(4)
C4 Pt51 C31 C30 -110.4(4)
C32 Pt51 C31 C30 -117.2(6)
C34 Pt51 C31 C30 60.5(4)
C35 Pt51 C31 C30 61.0(5)
C30 C31 C32 Pt51 104.5(4)
C4 Pt51 C32 C31 -175.2(3)
C34 Pt51 C32 C31 -2.8(5)
C35 Pt51 C32 C31 -5.0(10)
N2 C4 N1 C2 0.5(5)
Pt51 C4 N1 C2 175.8(3)
N2 C4 N1 C11 174.2(4)
Pt51 C4 N1 C11 -10.5(6)
C16 C11 N1 C4 -72.8(6)
C12 C11 N1 C4 109.5(6)
C16 C11 N1 C2 100.1(6)
C12 C11 N1 C2 -77.6(6)
C32 C31 C30 C29 -146.5(5)
Pt51 C31 C30 C29 -66.5(5)
C4 N1 C2 C3 -1.2(6)
C11 N1 C2 C3 -175.0(5)
C14 C15 C16 C11 0.5(10)
C14 C15 C16 C20 -176.8(6)
C12 C11 C16 C15 0.1(8)
N1 C11 C16 C15 -177.5(5)
C12 C11 C16 C20 177.2(5)
N1 C11 C16 C20 -0.4(7)
C7 C6 C5 C10 -3.1(8)
C17 C6 C5 C10 175.0(5)
C7 C6 C5 N2 176.7(5)
C17 C6 C5 N2 -5.2(7)
C4 N2 C5 C10 97.5(6)
C3 N2 C5 C10 -70.2(6)
C4 N2 C5 C6 -82.3(6)
C3 N2 C5 C6 109.9(6)
C40 O4 C39 O3 0.7(10)
C40 O4 C39 C29 -176.4(5)
C16 C11 C12 C13 -1.5(8)
N1 C11 C12 C13 176.1(5)
C16 C11 C12 C19 178.9(6)
N1 C11 C12 C19 -3.5(8)
O3 C39 C29 C30 -88.9(8)
O4 C39 C29 C30 88.2(6)
O3 C39 C29 C33 32.6(9)
O4 C39 C29 C33 -150.3(5)
O3 C39 C29 C36 148.5(7)
O4 C39 C29 C36 -34.4(7)
C31 C30 C29 C39 175.2(4)
C31 C30 C29 C33 56.2(7)
C31 C30 C29 C36 -67.0(6)
C6 C5 C10 C9 2.3(8)
N2 C5 C10 C9 -177.5(5)
C6 C5 C10 C18 -178.2(5)
N2 C5 C10 C18 1.9(8)
C13 C12 C19 C26 43.5(8)
C11 C12 C19 C26 -136.9(6)
C13 C12 C19 C25 -79.8(8)
C11 C12 C19 C25 99.7(7)
C5 C10 C9 C8 0.0(9)
C18 C10 C9 C8 -179.4(6)
C15 C16 C20 C27 -43.9(10)
C11 C16 C20 C27 139.0(8)
C15 C16 C20 C28 80.8(9)
C11 C16 C20 C28 -96.3(8)
C37 O2 C36 O1 -0.2(9)
C37 O2 C36 C29 -179.4(5)
C39 C29 C36 O1 -75.5(7)
C30 C29 C36 O1 168.0(6)
C33 C29 C36 O1 41.8(7)
C39 C29 C36 O2 103.8(5)
C30 C29 C36 O2 -12.7(7)
C33 C29 C36 O2 -138.9(5)
C5 C6 C7 C8 1.6(8)
C17 C6 C7 C8 -176.5(6)
C5 C6 C17 C21 -82.4(8)
C7 C6 C17 C21 95.6(7)
C5 C6 C17 C22 151.1(6)
C7 C6 C17 C22 -30.9(8)
N1 C2 C3 N2 1.3(6)
C4 N2 C3 C2 -1.1(6)
C5 N2 C3 C2 168.2(4)
C11 C12 C13 C14 2.4(10)
C19 C12 C13 C14 -177.9(6)
C5 C10 C18 C24 113.2(7)
C9 C10 C18 C24 -67.3(8)
C5 C10 C18 C23 -123.7(7)
C9 C10 C18 C23 55.8(8)
C35 C34 C33 C29 150.4(5)
Pt51 C34 C33 C29 71.6(5)
C39 C29 C33 C34 -176.3(5)
C30 C29 C33 C34 -59.7(7)
C36 C29 C33 C34 67.5(6)
C16 C15 C14 C13 0.5(11)
C12 C13 C14 C15 -2.0(11)
C10 C9 C8 C7 -1.4(10)
C6 C7 C8 C9 0.6(10)
C39 O4 C40 C41 167.5(7)
